data_7204705
loop_
_publ_author_name
'Abrahams, Brendan F.'
'Moylan, Michael'
'Orchard, Simon D.'
'Robson, Richard'

_publ_section_title
;
 Channel-containing lanthanide mucate structuresElectronic
 Supplementary Information (ESI) available: Figures 1S?5S. See
 http://www.rsc.org/suppdata/ce/b3/b306838b/
;
_journal_issue 55
_journal_name_full CrystEngComm
_journal_page_first 313
_journal_paper_doi 10.1039/b306838b
_journal_volume 5
_journal_year 2003
_chemical_formula_sum 'C18 H40 La2 O32'
_chemical_formula_weight 1046.32
_chemical_name_common tris(galactarato)dilanthanum(iii)octahydrate
_chemical_name_systematic
;
tris(galactarato)dilanthanum(III)octahydrate
;
_space_group_IT_number 147
_symmetry_cell_setting trigonal
_symmetry_space_group_name_Hall '-P 3'
_symmetry_space_group_name_H-M 'P -3'
_atom_sites_solution_hydrogens geom
_atom_sites_solution_primary direct
_atom_sites_solution_secondary difmap
_audit_creation_method SHELXL-97
_cell_angle_alpha 90.00
_cell_angle_beta 90.00
_cell_angle_gamma 120.00
_cell_formula_units_Z 1
_cell_length_a 10.3426(15)
_cell_length_b 10.3426(15)
_cell_length_c 8.9709(18)
_cell_measurement_reflns_used 5038
_cell_measurement_temperature 293(2)
_cell_measurement_theta_max 27.34
_cell_measurement_theta_min 2.27
_cell_volume 831.0(2)
_computing_cell_refinement 'Bruker SMART'
_computing_data_collection 'Bruker SMART'
_computing_data_reduction 'Bruker SAINT'
_computing_structure_refinement 'SHELXL-97 (Sheldrick, 1997)'
_computing_structure_solution 'SHELXS-97 (Sheldrick, 1997)'
_diffrn_ambient_temperature 293(2)
_diffrn_measured_fraction_theta_full 0.995
_diffrn_measured_fraction_theta_max 0.995
_diffrn_measurement_device_type 'CCD area detector'
_diffrn_measurement_method 'phi and omega scans'
_diffrn_radiation_monochromator graphite
_diffrn_radiation_source 'fine-focus sealed tube'
_diffrn_radiation_type MoK\a
_diffrn_radiation_wavelength 0.71073
_diffrn_reflns_av_R_equivalents 0.0192
_diffrn_reflns_av_sigmaI/netI 0.0155
_diffrn_reflns_limit_h_max 13
_diffrn_reflns_limit_h_min -12
_diffrn_reflns_limit_k_max 9
_diffrn_reflns_limit_k_min -13
_diffrn_reflns_limit_l_max 11
_diffrn_reflns_limit_l_min -11
_diffrn_reflns_number 5212
_diffrn_reflns_theta_full 27.34
_diffrn_reflns_theta_max 27.34
_diffrn_reflns_theta_min 2.27
_diffrn_standards_decay_% 2.0
_exptl_absorpt_coefficient_mu 2.656
_exptl_absorpt_correction_T_max 1.000
_exptl_absorpt_correction_T_min 0.813
_exptl_absorpt_correction_type multi-scan
_exptl_absorpt_process_details
;
Sheldrick, G. M., SADABS
;
_exptl_crystal_colour colourless
_exptl_crystal_density_diffrn 2.091
_exptl_crystal_density_method 'not measured'
_exptl_crystal_description 'hexagonal prism'
_exptl_crystal_F_000 518
_exptl_crystal_size_max 0.25
_exptl_crystal_size_mid 0.25
_exptl_crystal_size_min 0.20
_refine_diff_density_max 1.973
_refine_diff_density_min -0.508
_refine_diff_density_rms 0.115
_refine_ls_extinction_method none
_refine_ls_goodness_of_fit_ref 1.156
_refine_ls_hydrogen_treatment mixed
_refine_ls_matrix_type full
_refine_ls_number_parameters 76
_refine_ls_number_reflns 1269
_refine_ls_number_restraints 0
_refine_ls_restrained_S_all 1.156
_refine_ls_R_factor_all 0.0228
_refine_ls_R_factor_gt 0.0228
_refine_ls_shift/su_max 0.000
_refine_ls_shift/su_mean 0.000
_refine_ls_structure_factor_coef Fsqd
_refine_ls_weighting_details 'calc w=1/[\s^2^(Fo^2^)+(0.0422P)^2^+0.4460P] where P=(Fo^2^+2Fc^2^)/3'
_refine_ls_weighting_scheme calc
_refine_ls_wR_factor_gt 0.0596
_refine_ls_wR_factor_ref 0.0596
_reflns_number_gt 1268
_reflns_number_total 1269
_reflns_threshold_expression >2sigma(I)
_cod_data_source_file b306838b.txt
_cod_data_source_block lab78i1a
_cod_depositor_comments
;
The following automatic conversions were performed:
'_symmetry_cell_setting' value 'Trigonal' changed to 'trigonal' according
to '/home/saulius/struct/CIF-dictionaries/cif_core.dic' dictionary named
'cif_core.dic' version 2.4.1 from 2010-06-29.

Automatic conversion script
Id: cif_fix_enum 1527 2010-12-29 10:47:43Z saulius 
;
_cod_original_sg_symbol_H-M P-3
_cod_database_code 7204705

loop_
_symmetry_equiv_pos_as_xyz
'x, y, z'
'-y, x-y, z'
'-x+y, -x, z'
'-x, -y, -z'
'y, -x+y, -z'
'x-y, x, -z'

loop_
_atom_site_label
_atom_site_type_symbol
_atom_site_fract_x
_atom_site_fract_y
_atom_site_fract_z
_atom_site_U_iso_or_equiv
_atom_site_adp_type
_atom_site_occupancy
_atom_site_symmetry_multiplicity
_atom_site_calc_flag
_atom_site_refinement_flags
_atom_site_disorder_assembly
_atom_site_disorder_group
O3 O 0.6962(3) 0.0894(3) 0.4413(3) 0.0322(6) Uani 1 1 d . . .
C3 C 0.5383(4) -0.0120(4) 0.4328(4) 0.0209(6) Uani 1 1 d . . .
H3 H 0.5208 -0.1142 0.4367 0.025 Uiso 1 1 calc R . .
O5 O 1.0022(13) 0.1798(14) 0.1064(10) 0.120 Uiso 0.786(18) 1 d P . .
O4 O 0.9067(18) 0.0851(16) 0.6308(15) 0.120 Uiso 0.586(17) 1 d P . .
O1A O 0.6486(3) 0.0822(3) 0.0795(3) 0.0235(5) Uani 1 1 d . . .
O1B O 0.5196(3) -0.1587(3) 0.1384(3) 0.0256(5) Uani 1 1 d . . .
C1 C 0.5548(4) -0.0251(4) 0.1573(4) 0.0194(6) Uani 1 1 d . . .
La1 La 0.6667 0.3333 0.04936(3) 0.01544(10) Uani 1 3 d S . .
O2 O 0.5113(4) 0.1602(3) 0.2660(3) 0.0289(6) Uani 1 1 d . . .
C2 C 0.4796(4) 0.0092(4) 0.2851(4) 0.0208(7) Uani 1 1 d . . .
H2 H 0.3715 -0.0587 0.2801 0.025 Uiso 1 1 calc R . .

loop_
_atom_site_aniso_label
_atom_site_aniso_U_11
_atom_site_aniso_U_22
_atom_site_aniso_U_33
_atom_site_aniso_U_23
_atom_site_aniso_U_13
_atom_site_aniso_U_12
O3 0.0246(12) 0.0428(15) 0.0242(12) 0.0050(12) -0.0009(11) 0.0132(11)
C3 0.0273(16) 0.0197(14) 0.0154(16) 0.0017(12) 0.0015(13) 0.0116(13)
O1A 0.0286(13) 0.0212(11) 0.0221(14) 0.0027(9) 0.0054(10) 0.0135(10)
O1B 0.0294(13) 0.0203(12) 0.0242(12) -0.0030(10) -0.0064(11) 0.0101(10)
C1 0.0228(15) 0.0223(15) 0.0136(14) -0.0002(13) -0.0036(13) 0.0116(13)
La1 0.01677(11) 0.01677(11) 0.01277(14) 0.000 0.000 0.00839(6)
O2 0.0473(17) 0.0290(14) 0.0221(12) 0.0067(10) 0.0111(12) 0.0279(13)
C2 0.0214(17) 0.0212(16) 0.0180(15) 0.0033(12) 0.0021(12) 0.0092(13)

loop_
_atom_type_symbol
_atom_type_description
_atom_type_scat_dispersion_real
_atom_type_scat_dispersion_imag
_atom_type_scat_source
C C 0.0033 0.0016 'International Tables Vol C Tables 4.2.6.8 and 6.1.1.4'
H H 0.0000 0.0000 'International Tables Vol C Tables 4.2.6.8 and 6.1.1.4'
O O 0.0106 0.0060 'International Tables Vol C Tables 4.2.6.8 and 6.1.1.4'
La La -0.2871 2.4523 'International Tables Vol C Tables 4.2.6.8 and 6.1.1.4'

loop_
_geom_angle_atom_site_label_1
_geom_angle_atom_site_label_2
_geom_angle_atom_site_label_3
_geom_angle
_geom_angle_site_symmetry_1
_geom_angle_site_symmetry_3
_geom_angle_publ_flag
O3 C3 C2 109.4(3) . . ?
O3 C3 C3 109.4(4) . 4_656 ?
C2 C3 C3 112.9(3) . 4_656 ?
C1 O1A La1 126.5(2) . . ?
C1 O1B La1 125.3(2) . 4_655 ?
O1B C1 O1A 124.7(3) . . ?
O1B C1 C2 117.3(3) . . ?
O1A C1 C2 118.1(3) . . ?
O1B La1 O1B 80.08(10) 4_655 5_665 ?
O1B La1 O1B 80.08(10) 4_655 6 ?
O1B La1 O1B 80.08(10) 5_665 6 ?
O1B La1 O1A 72.34(9) 4_655 . ?
O1B La1 O1A 73.03(8) 5_665 . ?
O1B La1 O1A 144.11(9) 6 . ?
O1B La1 O1A 144.11(9) 4_655 2_655 ?
O1B La1 O1A 72.34(9) 5_665 2_655 ?
O1B La1 O1A 73.03(8) 6 2_655 ?
O1A La1 O1A 118.87(2) . 2_655 ?
O1B La1 O1A 73.03(8) 4_655 3_665 ?
O1B La1 O1A 144.11(9) 5_665 3_665 ?
O1B La1 O1A 72.34(9) 6 3_665 ?
O1A La1 O1A 118.87(2) . 3_665 ?
O1A La1 O1A 118.87(2) 2_655 3_665 ?
O1B La1 O2 143.95(9) 4_655 2_655 ?
O1B La1 O2 91.06(9) 5_665 2_655 ?
O1B La1 O2 133.03(9) 6 2_655 ?
O1A La1 O2 71.65(9) . 2_655 ?
O1A La1 O2 60.41(8) 2_655 2_655 ?
O1A La1 O2 124.57(9) 3_665 2_655 ?
O1B La1 O2 91.06(9) 4_655 . ?
O1B La1 O2 133.03(9) 5_665 . ?
O1B La1 O2 143.95(9) 6 . ?
O1A La1 O2 60.41(8) . . ?
O1A La1 O2 124.57(9) 2_655 . ?
O1A La1 O2 71.65(9) 3_665 . ?
O2 La1 O2 69.69(11) 2_655 . ?
O1B La1 O2 133.03(9) 4_655 3_665 ?
O1B La1 O2 143.95(9) 5_665 3_665 ?
O1B La1 O2 91.06(9) 6 3_665 ?
O1A La1 O2 124.57(9) . 3_665 ?
O1A La1 O2 71.65(9) 2_655 3_665 ?
O1A La1 O2 60.41(8) 3_665 3_665 ?
O2 La1 O2 69.69(11) 2_655 3_665 ?
O2 La1 O2 69.69(11) . 3_665 ?
C2 O2 La1 124.6(2) . . ?
O2 C2 C3 111.7(3) . . ?
O2 C2 C1 107.3(3) . . ?
C3 C2 C1 109.7(3) . . ?

loop_
_geom_bond_atom_site_label_1
_geom_bond_atom_site_label_2
_geom_bond_distance
_geom_bond_site_symmetry_2
_geom_bond_publ_flag
O3 C3 1.435(4) . ?
C3 C2 1.518(4) . ?
C3 C3 1.529(7) 4_656 ?
O1A C1 1.258(4) . ?
O1A La1 2.524(3) . ?
O1B C1 1.252(4) . ?
O1B La1 2.516(3) 4_655 ?
C1 C2 1.523(5) . ?
La1 O1B 2.516(3) 4_655 ?
La1 O1B 2.516(3) 5_665 ?
La1 O1B 2.516(3) 6 ?
La1 O1A 2.524(3) 2_655 ?
La1 O1A 2.524(3) 3_665 ?
La1 O2 2.586(3) 2_655 ?
La1 O2 2.586(3) . ?
La1 O2 2.586(3) 3_665 ?
O2 C2 1.437(4) . ?
